data_1529188
loop_
_publ_author_name
'Takai, S.'
'Nakanishi, T.'
'Esaka, T.'
'Oikawa, K.'
'Hoshikawa, A.'
'Kamiyama, T.'
'Torii, S.'

_publ_section_title
;
 Neutron diffraction and IR spectroscopy on mechanically alloyed
 La-substituted Pb W O4
;
_journal_name_full 'Solid State Ionics'
_journal_page_first 297
_journal_page_last 304
_journal_volume 170
_journal_year 2004
_chemical_formula_sum 'La0.26 O3.82 Pb0.39 W'
_chemical_name_systematic '(Pb0.39 La0.26) (W O3.82)'
_space_group_IT_number 88
_symmetry_space_group_name_Hall 'I 4bw -1bw'
_symmetry_space_group_name_H-M 'I 41/a :1'
_cell_angle_alpha 90
_cell_angle_beta 90
_cell_angle_gamma 90
_cell_formula_units_Z 4
_cell_length_a 5.42338
_cell_length_b 5.42338
_cell_length_c 12.005
_cell_volume 353.104
_citation_journal_id_ASTM SSIOD3
_cod_data_source_file Takai_SSIOD3_2004_31.cif
_cod_data_source_block La0.26O3.82Pb0.39W1
_cod_original_cell_volume 353.1037
_cod_original_sg_symbol_Hall '-I 4ad (x,y+1/4,z+1/8)'
_cod_original_formula_sum 'La0.26 O3.82 Pb0.39 W1'
_cod_database_code 1529188

loop_
_symmetry_equiv_pos_as_xyz
x,y,z
-y,x+1/2,z+1/4
-x+1/2,-y+1/2,z+1/2
y+1/2,-x,z+3/4
-x,-y+1/2,-z+1/4
y,-x,-z
x-1/2,y,-z-1/4
-y-1/2,x+1/2,-z-1/2
x+1/2,y+1/2,z+1/2
-y+1/2,x+1,z+3/4
-x+1,-y+1,z+1
y+1,-x+1/2,z+5/4
-x+1/2,-y+1,-z+3/4
y+1/2,-x+1/2,-z+1/2
x,y+1/2,-z+1/4
-y,x+1,-z

loop_
_atom_site_label
_atom_site_type_symbol
_atom_site_fract_x
_atom_site_fract_y
_atom_site_fract_z
_atom_site_occupancy
_atom_site_U_iso_or_equiv
O1 O-2 0.7705 0.1453 0.07518 0.954 0.0
W1 W+6 0.5 0.5 0.5 1 0.0
Pb1 Pb+2 0 0 0.5 0.391 0.0
La1 La+3 0 0 0.5 0.261 0.0
